data_7005781
loop_
_publ_author_name
'Pascu, Sofia I.'
'Waghorn, Philip A.'
'Conry, Timothy D.'
'Betts, Helen M.'
'Dilworth, Jonathan R.'
'Churchill, Grant C.'
'Pokrovska, Tzveta'
'Christlieb, Martin'
'Aigbirhio, Franklin I.'
'Warren, John E.'

_publ_section_title
;
 Designing Zn(II) and Cu(II) derivatives as probes for in vitro
 fluorescence imaging.
;
_journal_issue 43
_journal_name_full 'Dalton transactions (Cambridge, England : 2003)'
_journal_page_first 4988
_journal_page_last 4997
_journal_paper_doi 10.1039/b705227h
_journal_year 2007
_chemical_formula_moiety 'C20 H18 N6 Ni1 S2'
_chemical_formula_sum 'C20 H18 N6 Ni S2'
_chemical_formula_weight 465.25
_space_group_IT_number 14
_symmetry_cell_setting monoclinic
_symmetry_space_group_name_Hall '-P 2yn'
_symmetry_space_group_name_H-M 'P 1 21/n 1'
_atom_sites_solution_hydrogens geom
_atom_sites_solution_primary direct
_audit_creation_date 07-03-27
_audit_creation_method CRYSTALS_ver_12.80
_cell_angle_alpha 90
_cell_angle_beta 95.7293(12)
_cell_angle_gamma 90
_cell_formula_units_Z 4
_cell_length_a 8.4135(2)
_cell_length_b 18.9038(5)
_cell_length_c 12.3095(3)
_cell_measurement_reflns_used 4384
_cell_measurement_temperature 150
_cell_measurement_theta_max 27
_cell_measurement_theta_min 5
_cell_volume 1948.01(8)
_computing_cell_refinement 'DENZO/SCALEPACK (Otwinowski & Minor, 1997)'
_computing_data_collection 'Nonius (1997-2001). COLLECT.'
_computing_data_reduction 'DENZO/SCALEPACK (Otwinowski & Minor, 1997)'
_computing_molecular_graphics 'CAMERON (Watkin et al., 1996)'
_computing_publication_material 'CRYSTALS (Betteridge et al., 2003)'
_computing_structure_refinement 'CRYSTALS (Betteridge et al., 2003)'
_computing_structure_solution 'USER DEFINED STRUCTURE SOLUTION'
_diffrn_ambient_temperature 150
_diffrn_measured_fraction_theta_full 0.993
_diffrn_measured_fraction_theta_max 0.992
_diffrn_measurement_device_type 'Nonius Kappa CCD'
_diffrn_measurement_method \w
_diffrn_radiation_monochromator graphite
_diffrn_radiation_type 'Mo K\a'
_diffrn_radiation_wavelength 0.71073
_diffrn_reflns_av_R_equivalents 0.021
_diffrn_reflns_limit_h_max 10
_diffrn_reflns_limit_h_min -10
_diffrn_reflns_limit_k_max 24
_diffrn_reflns_limit_k_min -24
_diffrn_reflns_limit_l_max 15
_diffrn_reflns_limit_l_min -15
_diffrn_reflns_number 8655
_diffrn_reflns_theta_full 26.630
_diffrn_reflns_theta_max 27.453
_diffrn_reflns_theta_min 5.103
_diffrn_standards_number 0
_exptl_absorpt_coefficient_mu 1.231
_exptl_absorpt_correction_T_max 0.88
_exptl_absorpt_correction_T_min 0.78
_exptl_absorpt_correction_type multi-scan
_exptl_absorpt_process_details 'DENZO/SCALEPACK (Otwinowski & Minor, 1997)'
_exptl_crystal_colour brown
_exptl_crystal_density_diffrn 1.586
_exptl_crystal_description plate
_exptl_crystal_F_000 960
_exptl_crystal_size_max 0.30
_exptl_crystal_size_mid 0.20
_exptl_crystal_size_min 0.10
_refine_diff_density_max 0.66
_refine_diff_density_min -0.39
_refine_ls_extinction_method None
_refine_ls_goodness_of_fit_ref 1.1304
_refine_ls_hydrogen_treatment noref
_refine_ls_matrix_type full
_refine_ls_number_parameters 280
_refine_ls_number_reflns 2853
_refine_ls_number_restraints 16
_refine_ls_R_factor_all 0.0579
_refine_ls_R_factor_gt 0.0306
_refine_ls_shift/su_max 0.009443
_refine_ls_structure_factor_coef F
_refine_ls_weighting_details
;
Method, part 1, Chebychev polynomial, (Watkin, 1994, Prince, 1982)
[weight] = 1.0/[A~0~*T~0~(x)+A~1~*T~1~(x) ... +A~n-1~]*T~n-1~(x)]
where A~i~ are the Chebychev coefficients listed below and x= Fcalc/Fmax
Method = Robust Weighting (Prince, 1982)
W = [weight] * [1-(deltaF/6*sigmaF)^2^]^2^
A~i~ are:
0.431 0.261 0.237
;
_refine_ls_weighting_scheme calc
_refine_ls_wR_factor_all 0.0567
_refine_ls_wR_factor_gt 0.0364
_refine_ls_wR_factor_ref 0.0364
_reflns_limit_h_max 10
_reflns_limit_h_min -10
_reflns_limit_k_max 24
_reflns_limit_k_min 0
_reflns_limit_l_max 15
_reflns_limit_l_min 0
_reflns_number_gt 2853
_reflns_number_total 4417
_reflns_threshold_expression I>3.00u(I)
_oxford_diffrn_Wilson_B_factor 1.83
_oxford_diffrn_Wilson_scale 20.36
_oxford_refine_ls_scale 0.2201(4)
_cod_data_source_file b705227h.txt
_cod_data_source_block 1
_cod_depositor_comments
;
The following automatic conversions were performed:
'_symmetry_cell_setting' value 'Monoclinic' changed to 'monoclinic'
according to '/home/saulius/struct/CIF-dictionaries/cif_core.dic'
dictionary named 'cif_core.dic' version 2.4.1 from 2010-06-29.

Automatic conversion script
Id: cif_fix_enum 1527 2010-12-29 10:47:43Z saulius 
;
_cod_original_sg_symbol_H-M 'P 1 21/n 1 '
_cod_original_formula_sum 'C20 H18 N6 Ni1 S2'
_cod_database_code 7005781

loop_
_symmetry_equiv_pos_as_xyz
x,y,z
-x,-y,-z
-x+1/2,y+1/2,-z+1/2
x+1/2,-y+1/2,z+1/2

loop_
_atom_site_label
_atom_site_type_symbol
_atom_site_fract_x
_atom_site_fract_y
_atom_site_fract_z
_atom_site_U_iso_or_equiv
_atom_site_occupancy
_atom_site_adp_type
_atom_site_refinement_flags_posn
_atom_site_refinement_flags_adp
_atom_site_refinement_flags_occupancy
_atom_site_disorder_assembly
_atom_site_disorder_group
_atom_site_attached_hydrogens
Ni1 Ni 0.64669(4) 0.367098(16) 0.46041(2) 0.0208 1.0000 Uani . . . . . .
N1 N 0.6392(2) 0.43962(11) 0.56388(16) 0.0212 1.0000 Uani . . . . . .
N2 N 0.5640(3) 0.43685(11) 0.65764(16) 0.0235 1.0000 Uani . . . . . .
N3 N 0.4236(3) 0.36018(11) 0.75500(17) 0.0265 1.0000 Uani . . . . . .
N4 N 0.7612(2) 0.43216(11) 0.38373(16) 0.0216 1.0000 Uani . . . . . .
N5 N 0.8168(3) 0.42130(11) 0.28438(17) 0.0251 1.0000 Uani . . . . . .
N6 N 0.8170(3) 0.33731(12) 0.15062(18) 0.0306 1.0000 Uani . . . . . .
C1 C 0.7160(3) 0.49632(13) 0.53931(19) 0.0210 1.0000 Uani . . . . . .
C2 C 0.7878(3) 0.49153(13) 0.43576(19) 0.0209 1.0000 Uani . . . . . .
C3 C 0.8710(3) 0.55774(13) 0.4192(2) 0.0230 1.0000 Uani . . . . . .
C4 C 0.9600(3) 0.58417(14) 0.3405(2) 0.0268 1.0000 Uani . . . . . .
C5 C 1.0205(3) 0.65357(15) 0.3543(2) 0.0322 1.0000 Uani . . . . . .
C6 C 0.9953(3) 0.69469(14) 0.4434(2) 0.0324 1.0000 Uani . . . . . .
C7 C 0.9041(3) 0.66879(14) 0.5261(2) 0.0265 1.0000 Uani . . . . . .
C8 C 0.8653(3) 0.70397(14) 0.6219(2) 0.0321 1.0000 Uani . . . . . .
C9 C 0.7737(3) 0.67167(15) 0.6935(2) 0.0316 1.0000 Uani . . . . . .
C10 C 0.7147(3) 0.60188(14) 0.6774(2) 0.0272 1.0000 Uani . . . . . .
C11 C 0.7516(3) 0.56601(13) 0.5859(2) 0.0228 1.0000 Uani . . . . . .
C12 C 0.8450(3) 0.59992(13) 0.51133(19) 0.0228 1.0000 Uani . . . . . .
C13 C 0.7763(3) 0.35757(13) 0.2490(2) 0.0242 1.0000 Uani . . . . . .
C14 C 0.9206(4) 0.37912(16) 0.0871(2) 0.0356 1.0000 Uani . . . . . .
C17 C 0.5022(3) 0.37290(13) 0.66726(19) 0.0225 1.0000 Uani . . . . . .
C18 C 0.3991(3) 0.41585(15) 0.8348(2) 0.0288 1.0000 Uani . . . . . .
C19 C 0.3251(4) 0.38642(17) 0.9294(3) 0.0416 1.0000 Uani . . . . . .
C20 C 0.3894(6) 0.3913(2) 1.0306(3) 0.0603 1.0000 Uani . . . . . .
S1 S 0.52068(8) 0.30410(3) 0.57269(5) 0.0256 1.0000 Uani . . . . . .
S2 S 0.66952(8) 0.29651(3) 0.32231(5) 0.0262 1.0000 Uani . . . . . .
C150 C 0.8409(11) 0.4250(7) 0.0104(8) 0.0428 0.3000 Uani D U . . . .
C151 C 0.8600(7) 0.3789(3) -0.0308(5) 0.0559 0.7000 Uani D U . . . .
C160 C 0.8388(16) 0.4044(8) -0.0948(10) 0.0441 0.3000 Uani D U . . . .
C161 C 0.8307(9) 0.4367(3) -0.0939(5) 0.0559 0.7000 Uani D U . . . .
H41 H 0.9796 0.5572 0.2788 0.0395 1.0000 Uiso . . . . . .
H51 H 1.0816 0.6726 0.3005 0.0474 1.0000 Uiso . . . . . .
H61 H 1.0392 0.7398 0.4495 0.0461 1.0000 Uiso . . . . . .
H81 H 0.9038 0.7505 0.6363 0.0462 1.0000 Uiso . . . . . .
H91 H 0.7488 0.6959 0.7563 0.0449 1.0000 Uiso . . . . . .
H101 H 0.6522 0.5807 0.7291 0.0391 1.0000 Uiso . . . . . .
H181 H 0.5025 0.4375 0.8595 0.0440 1.0000 Uiso . . . . . .
H182 H 0.3285 0.4531 0.7983 0.0445 1.0000 Uiso . . . . . .
H191 H 0.2252 0.3630 0.9151 0.0628 1.0000 Uiso . . . . . .
H201 H 0.4900 0.4144 1.0457 0.0909 1.0000 Uiso . . . . . .
H202 H 0.3383 0.3723 1.0882 0.0917 1.0000 Uiso . . . . . .
H8 H 0.3776 0.3194 0.7615 0.0398 1.0000 Uiso . . . . . .
H10 H 0.7818 0.2966 0.1248 0.0458 1.0000 Uiso . . . . . .
H14 H 0.9710 0.4176 0.1286 0.0677 1.0000 Uiso . . . . . .
H15 H 1.0293 0.3602 0.0834 0.0679 1.0000 Uiso . . . . . .
H1501 H 0.7882 0.4702 0.0316 0.0564 0.3000 Uiso . . . . . .
H1601 H 0.7845 0.4360 -0.1549 0.0573 0.3000 Uiso . . . . . .
H1602 H 0.8931 0.3609 -0.1148 0.0573 0.3000 Uiso . . . . . .
H1511 H 0.8390 0.3316 -0.0676 0.0715 0.7000 Uiso . . . . . .
H1611 H 0.8499 0.4850 -0.0612 0.0719 0.7000 Uiso . . . . . .
H1612 H 0.7894 0.4321 -0.1726 0.0719 0.7000 Uiso . . . . . .

loop_
_atom_site_aniso_label
_atom_site_aniso_U_11
_atom_site_aniso_U_22
_atom_site_aniso_U_33
_atom_site_aniso_U_23
_atom_site_aniso_U_13
_atom_site_aniso_U_12
Ni1 0.02419(17) 0.01708(16) 0.02133(15) -0.00017(12) 0.00270(11) -0.00087(13)
N1 0.0194(10) 0.0219(10) 0.0221(9) 0.0013(8) 0.0008(8) 0.0011(8)
N2 0.0239(11) 0.0245(10) 0.0223(10) 0.0033(8) 0.0028(8) 0.0001(9)
N3 0.0306(12) 0.0259(11) 0.0234(10) 0.0039(9) 0.0049(8) -0.0017(9)
N4 0.0236(11) 0.0188(10) 0.0229(10) 0.0004(8) 0.0041(8) 0.0023(8)
N5 0.0290(12) 0.0238(11) 0.0229(10) -0.0001(8) 0.0051(8) 0.0028(9)
N6 0.0404(13) 0.0266(11) 0.0256(11) -0.0035(9) 0.0077(10) 0.0015(10)
C1 0.0218(12) 0.0192(11) 0.0215(11) -0.0022(9) 0.0004(9) -0.0012(9)
C2 0.0198(12) 0.0198(11) 0.0229(11) 0.0022(9) 0.0007(9) -0.0003(9)
C3 0.0205(12) 0.0225(12) 0.0249(12) 0.0019(9) -0.0025(9) 0.0033(9)
C4 0.0252(13) 0.0272(13) 0.0276(13) 0.0045(10) 0.0010(10) 0.0016(10)
C5 0.0275(14) 0.0306(14) 0.0379(15) 0.0116(11) 0.0004(11) -0.0025(11)
C6 0.0304(14) 0.0214(13) 0.0440(15) 0.0058(12) -0.0032(12) -0.0043(11)
C7 0.0237(13) 0.0179(12) 0.0361(14) -0.0015(10) -0.0060(10) 0.0011(10)
C8 0.0319(15) 0.0219(13) 0.0401(15) -0.0053(11) -0.0089(12) -0.0018(11)
C9 0.0346(15) 0.0265(14) 0.0321(13) -0.0081(11) -0.0043(11) 0.0031(11)
C10 0.0288(13) 0.0279(13) 0.0242(12) -0.0012(10) -0.0001(10) 0.0040(11)
C11 0.0220(12) 0.0208(12) 0.0250(11) 0.0022(9) -0.0015(9) 0.0000(10)
C12 0.0215(12) 0.0218(12) 0.0242(12) 0.0027(9) -0.0026(10) 0.0027(10)
C13 0.0231(12) 0.0234(12) 0.0254(12) -0.0007(10) -0.0005(9) 0.0043(10)
C14 0.0386(16) 0.0386(16) 0.0307(13) -0.0009(12) 0.0094(12) -0.0023(13)
C17 0.0203(11) 0.0234(12) 0.0232(11) 0.0028(10) -0.0015(9) 0.0022(10)
C18 0.0312(14) 0.0280(13) 0.0275(13) -0.0003(10) 0.0047(11) 0.0000(11)
C19 0.0522(19) 0.0347(16) 0.0414(16) -0.0051(13) 0.0216(14) -0.0071(14)
C20 0.108(3) 0.047(2) 0.0291(16) 0.0044(14) 0.0236(18) 0.017(2)
S1 0.0291(3) 0.0208(3) 0.0271(3) 0.0012(2) 0.0044(2) -0.0030(2)
S2 0.0318(3) 0.0204(3) 0.0267(3) -0.0035(2) 0.0038(2) -0.0018(3)
C150 0.016(3) 0.061(6) 0.053(5) 0.014(4) 0.008(3) 0.004(4)
C151 0.050(2) 0.079(3) 0.039(2) 0.024(2) 0.0037(18) -0.004(2)
C160 0.018(4) 0.062(6) 0.052(5) 0.014(4) 0.007(3) 0.002(4)
C161 0.049(2) 0.079(3) 0.040(2) 0.025(2) 0.0049(18) -0.001(3)

loop_
_atom_type_symbol
_atom_type_scat_dispersion_real
_atom_type_scat_dispersion_imag
_atom_type_scat_Cromer_Mann_a1
_atom_type_scat_Cromer_Mann_b1
_atom_type_scat_Cromer_Mann_a2
_atom_type_scat_Cromer_Mann_b2
_atom_type_scat_Cromer_Mann_a3
_atom_type_scat_Cromer_Mann_b3
_atom_type_scat_Cromer_Mann_a4
_atom_type_scat_Cromer_Mann_b4
_atom_type_scat_Cromer_Mann_c
_atom_type_scat_source
C 0.0033 0.0016 2.3100 20.8439 1.0200 10.2075 1.5886 0.5687 0.8650 51.6512 0.2156 'International Tables Vol C 4.2.6.8 and 6.1.1.4'
H 0.0000 0.0000 0.4930 10.5109 0.3229 26.1257 0.1402 3.1424 0.0408 57.7998 0.0030 'International Tables Vol C 4.2.6.8 and 6.1.1.4'
N 0.0061 0.0033 12.2126 0.0057 3.1322 9.8933 2.0125 28.9975 1.1663 0.5826 -11.5290 'International Tables Vol C 4.2.6.8 and 6.1.1.4'
Ni 0.3393 1.1124 12.8376 3.8785 7.2920 0.2565 4.4438 12.1763 2.3800 66.3421 1.0341 'International Tables Vol C 4.2.6.8 and 6.1.1.4'
S 0.1246 0.1234 6.9053 1.4679 5.2034 22.2151 1.4379 0.2536 1.5863 56.1720 0.8669 'International Tables Vol C 4.2.6.8 and 6.1.1.4'

loop_
_geom_angle_atom_site_label_1
_geom_angle_site_symmetry_1
_geom_angle_atom_site_label_2
_geom_angle_site_symmetry_2
_geom_angle_atom_site_label_3
_geom_angle_site_symmetry_3
_geom_angle
_geom_angle_publ_flag
N1 . Ni1 . N4 . 85.19(9) yes
N1 . Ni1 . C1 . 26.63(8) yes
N4 . Ni1 . C1 . 58.58(8) yes
N1 . Ni1 . C2 . 58.54(8) yes
N4 . Ni1 . C2 . 26.69(8) yes
C1 . Ni1 . C2 . 31.91(7) yes
N1 . Ni1 . S1 . 85.26(6) yes
N4 . Ni1 . S1 . 170.21(7) yes
C1 . Ni1 . S1 . 111.81(5) yes
C2 . Ni1 . S1 . 143.62(5) yes
N1 . Ni1 . S2 . 170.36(7) yes
N4 . Ni1 . S2 . 85.38(6) yes
C1 . Ni1 . S2 . 143.95(6) yes
C2 . Ni1 . S2 . 112.06(5) yes
S1 . Ni1 . S2 . 104.24(3) yes
Ni1 . N1 . N2 . 126.35(16) yes
Ni1 . N1 . C1 . 113.13(16) yes
N2 . N1 . C1 . 120.5(2) yes
N1 . N2 . C17 . 109.1(2) yes
C17 . N3 . C18 . 121.5(2) yes
C17 . N3 . H8 . 119.5 no
C18 . N3 . H8 . 118.7 no
Ni1 . N4 . N5 . 126.21(16) yes
Ni1 . N4 . C2 . 112.97(16) yes
N5 . N4 . C2 . 120.8(2) yes
N4 . N5 . C13 . 109.5(2) yes
C13 . N6 . C14 . 123.1(2) yes
C13 . N6 . H10 . 118.1 no
C14 . N6 . H10 . 118.8 no
N1 . C1 . Ni1 . 40.24(11) yes
N1 . C1 . C2 . 114.1(2) yes
Ni1 . C1 . C2 . 73.84(13) yes
N1 . C1 . C11 . 137.8(2) yes
Ni1 . C1 . C11 . 177.99(17) yes
C2 . C1 . C11 . 108.1(2) yes
C1 . C2 . N4 . 114.5(2) yes
C1 . C2 . Ni1 . 74.25(13) yes
N4 . C2 . Ni1 . 40.34(12) yes
C1 . C2 . C3 . 108.3(2) yes
N4 . C2 . C3 . 137.2(2) yes
Ni1 . C2 . C3 . 177.07(18) yes
C2 . C3 . C4 . 135.5(2) yes
C2 . C3 . C12 . 104.8(2) yes
C4 . C3 . C12 . 119.7(2) yes
C3 . C4 . C5 . 117.9(2) yes
C3 . C4 . H41 . 121.5 no
C5 . C4 . H41 . 120.6 no
C4 . C5 . C6 . 122.5(3) yes
C4 . C5 . H51 . 118.8 no
C6 . C5 . H51 . 118.7 no
C5 . C6 . C7 . 120.8(2) yes
C5 . C6 . H61 . 119.3 no
C7 . C6 . H61 . 119.8 no
C6 . C7 . C8 . 128.2(3) yes
C6 . C7 . C12 . 116.0(2) yes
C8 . C7 . C12 . 115.8(2) yes
C7 . C8 . C9 . 121.1(2) yes
C7 . C8 . H81 . 119.2 no
C9 . C8 . H81 . 119.8 no
C8 . C9 . C10 . 122.4(2) yes
C8 . C9 . H91 . 119.8 no
C10 . C9 . H91 . 117.7 no
C9 . C10 . C11 . 117.9(2) yes
C9 . C10 . H101 . 120.5 no
C11 . C10 . H101 . 121.5 no
C1 . C11 . C10 . 135.5(2) yes
C1 . C11 . C12 . 105.0(2) yes
C10 . C11 . C12 . 119.4(2) yes
C3 . C12 . C11 . 113.7(2) yes
C3 . C12 . C7 . 123.0(2) yes
C11 . C12 . C7 . 123.3(2) yes
N6 . C13 . N5 . 118.5(2) yes
N6 . C13 . S2 . 117.5(2) yes
N5 . C13 . S2 . 123.95(19) yes
N6 . C14 . C150 . 115.2(5) yes
N6 . C14 . C151 . 110.8(3) yes
C150 . C14 . C151 . 41.5(5) yes
N6 . C14 . H14 . 112.3 no
C150 . C14 . H14 . 92.6 no
C151 . C14 . H14 . 127.5 no
N6 . C14 . H15 . 115.7 no
C150 . C14 . H15 . 125.1 no
C151 . C14 . H15 . 100.5 no
H14 . C14 . H15 . 86.4 no
N3 . C17 . N2 . 117.6(2) yes
N3 . C17 . S1 . 118.82(19) yes
N2 . C17 . S1 . 123.53(19) yes
N3 . C18 . C19 . 110.8(2) yes
N3 . C18 . H181 . 109.1 no
C19 . C18 . H181 . 110.0 no
N3 . C18 . H182 . 108.7 no
C19 . C18 . H182 . 109.9 no
H181 . C18 . H182 . 108.3 no
C18 . C19 . C20 . 123.7(3) yes
C18 . C19 . H191 . 117.6 no
C20 . C19 . H191 . 118.8 no
C19 . C20 . H201 . 119.4 no
C19 . C20 . H202 . 121.1 no
H201 . C20 . H202 . 119.5 no
C17 . S1 . Ni1 . 95.53(8) yes
C13 . S2 . Ni1 . 95.00(9) yes
C14 . C150 . C151 . 73.8(8) yes
C14 . C150 . C160 . 115.3(12) yes
C151 . C150 . C160 . 43.2(8) yes
C14 . C150 . C161 . 138.8(11) yes
C151 . C150 . C161 . 69.8(7) yes
C160 . C150 . C161 . 26.8(6) yes
C14 . C150 . H1501 . 122.8 no
C151 . C150 . H1501 . 159.9 no
C160 . C150 . H1501 . 122.0 no
C161 . C150 . H1501 . 97.2 no
C14 . C151 . C150 . 64.7(7) yes
C14 . C151 . C160 . 147.8(9) yes
C150 . C151 . C160 . 87.3(8) yes
C14 . C151 . C161 . 125.7(6) yes
C150 . C151 . C161 . 64.5(7) yes
C160 . C151 . C161 . 23.1(8) yes
C14 . C151 . H1602 . 142.0 no
C150 . C151 . H1602 . 139.3 no
C160 . C151 . H1602 . 55.3 no
C161 . C151 . H1602 . 76.6 no
C14 . C151 . H1511 . 117.8 no
C150 . C151 . H1511 . 160.4 no
C160 . C151 . H1511 . 93.9 no
C161 . C151 . H1511 . 116.5 no
H1602 . C151 . H1511 . 51.8 no
C150 . C160 . C151 . 49.5(8) yes
C150 . C160 . H1601 . 119.2 no
C151 . C160 . H1601 . 162.6 no
C150 . C160 . H1602 . 121.3 no
C151 . C160 . H1602 . 73.9 no
H1601 . C160 . H1602 . 119.5 no
C150 . C160 . H1612 . 130.2 no
C151 . C160 . H1612 . 169.5 no
H1601 . C160 . H1612 . 11.2 no
H1602 . C160 . H1612 . 108.4 no
C151 . C161 . C150 . 45.7(6) yes
C151 . C161 . H1601 . 124.2 no
C150 . C161 . H1601 . 153.2 no
C151 . C161 . H1611 . 119.5 no
C150 . C161 . H1611 . 76.5 no
H1601 . C161 . H1611 . 115.5 no
C151 . C161 . H1612 . 120.8 no
C150 . C161 . H1612 . 157.9 no
H1601 . C161 . H1612 . 9.1 no
H1611 . C161 . H1612 . 119.6 no
C160 . H1601 . C161 . 37.0 no
C151 . H1602 . C160 . 50.7 no
C160 . H1612 . C161 . 32.8 no

loop_
_geom_bond_atom_site_label_1
_geom_bond_site_symmetry_1
_geom_bond_atom_site_label_2
_geom_bond_site_symmetry_2
_geom_bond_distance
_geom_bond_publ_flag
Ni1 . N1 . 1.877(2) yes
Ni1 . N4 . 1.874(2) yes
Ni1 . C1 . 2.672(2) yes
Ni1 . C2 . 2.666(2) yes
Ni1 . S1 . 2.1784(7) yes
Ni1 . S2 . 2.1846(7) yes
N1 . N2 . 1.372(3) yes
N1 . C1 . 1.302(3) yes
N2 . C17 . 1.326(3) yes
N3 . C17 . 1.343(3) yes
N3 . C18 . 1.468(3) yes
N3 . H8 . 0.869 no
N4 . N5 . 1.368(3) yes
N4 . C2 . 1.301(3) yes
N5 . C13 . 1.314(3) yes
N6 . C13 . 1.347(3) yes
N6 . C14 . 1.460(4) yes
N6 . H10 . 0.873 no
C1 . C2 . 1.467(3) yes
C1 . C11 . 1.456(3) yes
C2 . C3 . 1.458(3) yes
C3 . C4 . 1.376(4) yes
C3 . C12 . 1.421(4) yes
C4 . C5 . 1.411(4) yes
C4 . H41 . 0.943 no
C5 . C6 . 1.378(4) yes
C5 . H51 . 0.949 no
C6 . C7 . 1.421(4) yes
C6 . H61 . 0.930 no
C7 . C8 . 1.420(4) yes
C7 . C12 . 1.399(4) yes
C8 . C9 . 1.371(4) yes
C8 . H81 . 0.947 no
C9 . C10 . 1.416(4) yes
C9 . H91 . 0.941 no
C10 . C11 . 1.377(4) yes
C10 . H101 . 0.953 no
C11 . C12 . 1.419(3) yes
C13 . S2 . 1.765(3) yes
C14 . C150 . 1.403(11) yes
C14 . C151 . 1.490(6) yes
C14 . H14 . 0.963 no
C14 . H15 . 0.987 no
C17 . S1 . 1.763(3) yes
C18 . C19 . 1.482(4) yes
C18 . H181 . 0.981 no
C18 . H182 . 1.000 no
C19 . C20 . 1.311(5) yes
C19 . H191 . 0.951 no
C20 . H201 . 0.954 no
C20 . H202 . 0.936 no
C150 . C151 . 1.029(13) yes
C150 . C160 . 1.351(2) yes
C150 . C161 . 1.297(13) yes
C150 . H1501 . 1.010 no
C151 . C160 . 0.925(14) yes
C151 . C161 . 1.3489(19) yes
C151 . H1602 . 1.148 no
C151 . H1511 . 1.010 no
C160 . H1601 . 1.023 no
C160 . H1602 . 0.982 no
C160 . H1612 . 1.134 no
C161 . H1601 . 0.811 no
C161 . H1611 . 1.003 no
C161 . H1612 . 1.000 no
